data_7218597
loop_
_publ_author_name
'Bandi, Venugopal'
'Gobeze, Habtom B.'
'Nesterov, Vladimir N.'
'Karr, Paul A.'
'D'Souza, Francis'

_publ_section_title
;
 Phenothiazine-azaBODIPY-fullerene supramolecules: syntheses, structural
 characterization, and photochemical studies.
;
_journal_issue 46
_journal_name_full 'Physical chemistry chemical physics : PCCP'
_journal_page_first 25537
_journal_page_last 25547
_journal_paper_doi 10.1039/c4cp03400g
_journal_volume 16
_journal_year 2014
_chemical_formula_moiety 'C58 H36 B F2 N5 O4 S2, 0.5(C2 H4 Cl2), C H2 Cl2'
_chemical_formula_sum 'C60 H40 B Cl3 F2 N5 O4 S2'
_chemical_formula_weight 1114.25
_chemical_name_systematic
; 
 ? 
;
_space_group_IT_number 2
_symmetry_cell_setting triclinic
_symmetry_space_group_name_Hall '-P 1'
_symmetry_space_group_name_H-M 'P -1'
_atom_sites_solution_hydrogens geom
_atom_sites_solution_primary direct
_atom_sites_solution_secondary difmap
_audit_creation_method SHELXL-97
_cell_angle_alpha 108.530(3)
_cell_angle_beta 99.724(3)
_cell_angle_gamma 92.760(2)
_cell_formula_units_Z 2
_cell_length_a 7.9981(14)
_cell_length_b 15.012(3)
_cell_length_c 22.533(5)
_cell_measurement_reflns_used 2685
_cell_measurement_temperature 100(2)
_cell_measurement_theta_max 22.52
_cell_measurement_theta_min 2.51
_cell_volume 2513.3(9)
_computing_cell_refinement 'APEX2 (Bruker-AXS, 2007)'
_computing_data_collection 'APEX2 (Bruker-AXS, 2007)'
_computing_data_reduction 'APEX2 (Bruker-AXS, 2007)'
_computing_molecular_graphics 'SHELXTL (Sheldrick, 2008)'
_computing_publication_material 'SHELXTL (Sheldrick, 2008)'
_computing_structure_refinement 'SHELXL-97 (Sheldrick, 2008)'
_computing_structure_solution 'SHELXS-97 (Sheldrick, 2008)'
_diffrn_ambient_temperature 100(2)
_diffrn_measured_fraction_theta_full 0.987
_diffrn_measured_fraction_theta_max 0.987
_diffrn_measurement_device_type 'Bruker APEX II CCD'
_diffrn_measurement_method '\w scans'
_diffrn_radiation_monochromator graphite
_diffrn_radiation_source 'fine-focus sealed tube'
_diffrn_radiation_type MoK\a
_diffrn_radiation_wavelength 0.71073
_diffrn_reflns_av_R_equivalents 0.0601
_diffrn_reflns_av_sigmaI/netI 0.1059
_diffrn_reflns_limit_h_max 10
_diffrn_reflns_limit_h_min -10
_diffrn_reflns_limit_k_max 19
_diffrn_reflns_limit_k_min -19
_diffrn_reflns_limit_l_max 28
_diffrn_reflns_limit_l_min -28
_diffrn_reflns_number 23004
_diffrn_reflns_theta_full 27.16
_diffrn_reflns_theta_max 27.16
_diffrn_reflns_theta_min 1.45
_exptl_absorpt_coefficient_mu 0.330
_exptl_absorpt_correction_T_max 0.9850
_exptl_absorpt_correction_T_min 0.9399
_exptl_absorpt_correction_type multi-scan
_exptl_absorpt_process_details SADABS
_exptl_crystal_colour black
_exptl_crystal_density_diffrn 1.472
_exptl_crystal_density_method 'not measured'
_exptl_crystal_description needle
_exptl_crystal_F_000 1146
_exptl_crystal_size_max 0.19
_exptl_crystal_size_mid 0.05
_exptl_crystal_size_min 0.05
_refine_diff_density_max 1.215
_refine_diff_density_min -1.557
_refine_diff_density_rms 0.117
_refine_ls_extinction_method none
_refine_ls_goodness_of_fit_ref 1.094
_refine_ls_hydrogen_treatment constr
_refine_ls_matrix_type full
_refine_ls_number_parameters 688
_refine_ls_number_reflns 11013
_refine_ls_number_restraints 0
_refine_ls_restrained_S_all 1.094
_refine_ls_R_factor_all 0.1497
_refine_ls_R_factor_gt 0.0863
_refine_ls_shift/su_max 0.001
_refine_ls_shift/su_mean 0.000
_refine_ls_structure_factor_coef Fsqd
_refine_ls_weighting_details 'calc w=1/[\s^2^(Fo^2^)+(0.0800P)^2^+8.0000P] where P=(Fo^2^+2Fc^2^)/3'
_refine_ls_weighting_scheme calc
_refine_ls_wR_factor_gt 0.2051
_refine_ls_wR_factor_ref 0.2368
_reflns_number_gt 6316
_reflns_number_total 11013
_reflns_threshold_expression >2sigma(I)
_cod_data_source_file c4cp03400g2.cif
_cod_data_source_block p-1q
_cod_depositor_comments
;
The following automatic conversions were performed:

'_symmetry_cell_setting' value 'Triclinic' changed to 'triclinic'
according to
/usr/data/users/saulius/crontab/automatic-downloads/rss-feeds/RSC/lib/dictionaries/cif_core.dic
dictionary named 'cif_core.dic' version 2.4.2 from 2011-04-26.

Automatic conversion script
Id: cif_fix_values 2827 2014-09-09 07:05:25Z andrius 

 Adding full bibliography for 7218597.cif.
;
_cod_original_cell_volume 2513.3(8)
_cod_database_code 7218597

loop_
_symmetry_equiv_pos_as_xyz
'x, y, z'
'-x, -y, -z'

loop_
_atom_site_label
_atom_site_type_symbol
_atom_site_fract_x
_atom_site_fract_y
_atom_site_fract_z
_atom_site_U_iso_or_equiv
_atom_site_adp_type
_atom_site_occupancy
_atom_site_symmetry_multiplicity
_atom_site_calc_flag
_atom_site_refinement_flags
S1 S -0.6586(2) 0.34426(10) 0.02768(8) 0.0361(4) Uani 1 1 d .
F1 F 0.2311(4) 0.6016(2) 0.35014(13) 0.0236(7) Uani 1 1 d .
O1 O -0.4962(5) 0.6352(2) 0.16766(18) 0.0268(8) Uani 1 1 d .
N1 N 0.1450(5) 0.6914(3) 0.4463(2) 0.0195(9) Uani 1 1 d .
C1 C -0.0158(6) 0.7155(3) 0.4315(2) 0.0186(10) Uani 1 1 d .
B1 B 0.2352(7) 0.6043(4) 0.4126(3) 0.0211(12) Uani 1 1 d .
S2 S 0.77262(17) -0.04603(9) 0.12087(7) 0.0245(3) Uani 1 1 d .
F2 F 0.1537(4) 0.52145(19) 0.41407(14) 0.0234(7) Uani 1 1 d .
O2 O -0.5469(4) 0.5345(2) 0.22101(17) 0.0254(8) Uani 1 1 d .
N2 N 0.3925(5) 0.7656(3) 0.5273(2) 0.0197(9) Uani 1 1 d .
C2 C -0.0337(6) 0.8014(3) 0.4779(2) 0.0212(11) Uani 1 1 d .
H2A H -0.1335 0.8333 0.4788 0.025 Uiso 1 1 calc R
O3 O 0.6732(5) 0.2744(2) 0.20219(17) 0.0246(8) Uani 1 1 d .
N3 N 0.4221(5) 0.6175(3) 0.44987(19) 0.0185(9) Uani 1 1 d .
C3 C 0.1192(6) 0.8318(3) 0.5222(2) 0.0210(11) Uani 1 1 d .
O4 O 0.5538(5) 0.2008(2) 0.26056(16) 0.0218(8) Uani 1 1 d .
C4 C 0.2305(7) 0.7624(3) 0.5011(2) 0.0202(11) Uani 1 1 d .
C5 C 0.5480(6) 0.5580(3) 0.4447(2) 0.0182(10) Uani 1 1 d .
C6 C 0.6891(6) 0.6012(3) 0.4948(2) 0.0195(10) Uani 1 1 d .
H6A H 0.7933 0.5748 0.5016 0.023 Uiso 1 1 calc R
C7 C 0.6528(6) 0.6867(3) 0.5320(2) 0.0201(11) Uani 1 1 d .
C8 C 0.4833(6) 0.6976(3) 0.5035(2) 0.0196(11) Uani 1 1 d .
C9 C -0.1480(6) 0.6649(3) 0.3762(2) 0.0202(11) Uani 1 1 d .
C10 C -0.2865(7) 0.7139(4) 0.3618(3) 0.0256(12) Uani 1 1 d .
H10A H -0.2899 0.7768 0.3886 0.031 Uiso 1 1 calc R
C11 C -0.4181(7) 0.6730(4) 0.3099(3) 0.0258(12) Uani 1 1 d .
H11A H -0.5104 0.7073 0.3009 0.031 Uiso 1 1 calc R
C12 C -0.4123(6) 0.5816(4) 0.2715(2) 0.0224(11) Uani 1 1 d .
C13 C -0.2806(7) 0.5303(4) 0.2838(3) 0.0246(12) Uani 1 1 d .
H13A H -0.2795 0.4674 0.2567 0.030 Uiso 1 1 calc R
C14 C -0.1494(7) 0.5714(4) 0.3361(2) 0.0236(11) Uani 1 1 d .
H14A H -0.0593 0.5357 0.3449 0.028 Uiso 1 1 calc R
C15 C -0.5782(7) 0.5694(4) 0.1717(2) 0.0226(11) Uani 1 1 d .
N4 N -0.7177(5) 0.5169(3) 0.1279(2) 0.0232(10) Uani 1 1 d .
C16 C -0.7953(7) 0.4308(4) 0.1317(3) 0.0246(12) Uani 1 1 d .
C17 C -0.8901(7) 0.4339(4) 0.1785(3) 0.0307(13) Uani 1 1 d .
H17A H -0.9019 0.4927 0.2089 0.037 Uiso 1 1 calc R
C18 C -0.9669(7) 0.3508(5) 0.1806(3) 0.0383(16) Uani 1 1 d .
H18A H -1.0312 0.3523 0.2127 0.046 Uiso 1 1 calc R
C19 C -0.9501(8) 0.2653(4) 0.1358(3) 0.0411(16) Uani 1 1 d .
H19A H -1.0027 0.2083 0.1375 0.049 Uiso 1 1 calc R
C20 C -0.8577(8) 0.2624(4) 0.0890(3) 0.0427(17) Uani 1 1 d .
H20A H -0.8476 0.2035 0.0583 0.051 Uiso 1 1 calc R
C21 C -0.7781(7) 0.3464(4) 0.0865(3) 0.0288(13) Uani 1 1 d .
C22 C -0.7117(7) 0.4501(4) 0.0147(3) 0.0270(12) Uani 1 1 d .
C23 C -0.7194(8) 0.4600(4) -0.0446(3) 0.0341(14) Uani 1 1 d .
H23A H -0.6921 0.4101 -0.0786 0.041 Uiso 1 1 calc R
C24 C -0.7669(8) 0.5424(4) -0.0548(3) 0.0366(15) Uani 1 1 d .
H24A H -0.7692 0.5496 -0.0953 0.044 Uiso 1 1 calc R
C25 C -0.8107(7) 0.6139(4) -0.0058(3) 0.0356(15) Uani 1 1 d .
H25A H -0.8502 0.6686 -0.0137 0.043 Uiso 1 1 calc R
C26 C -0.7977(7) 0.6070(4) 0.0549(3) 0.0273(12) Uani 1 1 d .
H26A H -0.8259 0.6570 0.0886 0.033 Uiso 1 1 calc R
C27 C -0.7429(7) 0.5258(4) 0.0655(3) 0.0245(12) Uani 1 1 d .
C28 C 0.1571(7) 0.9180(3) 0.5785(2) 0.0211(11) Uani 1 1 d .
C29 C 0.0557(7) 0.9924(4) 0.5826(3) 0.0259(12) Uani 1 1 d .
H29A H -0.0379 0.9870 0.5490 0.031 Uiso 1 1 calc R
C30 C 0.0914(8) 1.0741(4) 0.6356(3) 0.0296(13) Uani 1 1 d .
H30A H 0.0224 1.1244 0.6379 0.036 Uiso 1 1 calc R
C31 C 0.2270(8) 1.0829(4) 0.6852(3) 0.0351(14) Uani 1 1 d .
H31A H 0.2503 1.1387 0.7215 0.042 Uiso 1 1 calc R
C32 C 0.3278(8) 1.0100(4) 0.6812(3) 0.0295(13) Uani 1 1 d .
H32A H 0.4215 1.0159 0.7149 0.035 Uiso 1 1 calc R
C33 C 0.2934(7) 0.9285(4) 0.6288(3) 0.0241(11) Uani 1 1 d .
H33A H 0.3635 0.8788 0.6270 0.029 Uiso 1 1 calc R
C34 C 0.5403(6) 0.4657(3) 0.3960(2) 0.0191(10) Uani 1 1 d .
C35 C 0.6621(7) 0.4052(3) 0.4069(2) 0.0215(11) Uani 1 1 d .
H35A H 0.7423 0.4247 0.4461 0.026 Uiso 1 1 calc R
C36 C 0.6681(6) 0.3189(3) 0.3626(2) 0.0206(11) Uani 1 1 d .
H36A H 0.7511 0.2789 0.3709 0.025 Uiso 1 1 calc R
C37 C 0.5516(6) 0.2909(3) 0.3058(2) 0.0205(11) Uani 1 1 d .
C38 C 0.4298(7) 0.3472(3) 0.2930(2) 0.0226(11) Uani 1 1 d .
H38A H 0.3502 0.3267 0.2537 0.027 Uiso 1 1 calc R
C39 C 0.4244(7) 0.4340(4) 0.3380(2) 0.0227(11) Uani 1 1 d .
H39A H 0.3400 0.4730 0.3292 0.027 Uiso 1 1 calc R
C40 C 0.6063(6) 0.2043(3) 0.2070(2) 0.0203(11) Uani 1 1 d .
N5 N 0.5765(5) 0.1170(3) 0.15997(19) 0.0191(9) Uani 1 1 d .
C41 C 0.4970(6) 0.0326(3) 0.1654(2) 0.0204(11) Uani 1 1 d .
C42 C 0.3404(7) 0.0300(4) 0.1841(2) 0.0236(11) Uani 1 1 d .
H42A H 0.2824 0.0850 0.1942 0.028 Uiso 1 1 calc R
C43 C 0.2697(7) -0.0537(4) 0.1877(2) 0.0249(12) Uani 1 1 d .
H43A H 0.1635 -0.0556 0.2011 0.030 Uiso 1 1 calc R
C44 C 0.3520(7) -0.1349(4) 0.1721(2) 0.0254(12) Uani 1 1 d .
H44A H 0.3040 -0.1914 0.1760 0.030 Uiso 1 1 calc R
C45 C 0.5048(7) -0.1332(4) 0.1509(2) 0.0236(11) Uani 1 1 d .
H45A H 0.5592 -0.1892 0.1384 0.028 Uiso 1 1 calc R
C46 C 0.5778(6) -0.0492(3) 0.1479(2) 0.0204(11) Uani 1 1 d .
C47 C 0.7263(6) 0.0335(3) 0.0784(2) 0.0215(11) Uani 1 1 d .
C48 C 0.7844(7) 0.0216(4) 0.0215(3) 0.0265(12) Uani 1 1 d .
H48A H 0.8482 -0.0293 0.0052 0.032 Uiso 1 1 calc R
C49 C 0.7479(7) 0.0853(4) -0.0109(3) 0.0304(13) Uani 1 1 d .
H49A H 0.7908 0.0793 -0.0487 0.036 Uiso 1 1 calc R
C50 C 0.6491(7) 0.1577(4) 0.0115(3) 0.0291(13) Uani 1 1 d .
H50A H 0.6206 0.1995 -0.0118 0.035 Uiso 1 1 calc R
C51 C 0.5927(7) 0.1686(4) 0.0675(2) 0.0243(12) Uani 1 1 d .
H51A H 0.5263 0.2186 0.0832 0.029 Uiso 1 1 calc R
C52 C 0.6322(6) 0.1073(3) 0.1013(2) 0.0189(10) Uani 1 1 d .
C53 C 0.7563(6) 0.7518(3) 0.5916(2) 0.0201(11) Uani 1 1 d .
C54 C 0.7377(7) 0.8486(4) 0.6125(2) 0.0238(11) Uani 1 1 d .
H54A H 0.6585 0.8736 0.5873 0.029 Uiso 1 1 calc R
C55 C 0.8339(7) 0.9076(4) 0.6694(3) 0.0275(12) Uani 1 1 d .
H55A H 0.8207 0.9732 0.6829 0.033 Uiso 1 1 calc R
C56 C 0.9496(7) 0.8728(4) 0.7072(3) 0.0288(13) Uani 1 1 d .
H56A H 1.0150 0.9139 0.7465 0.035 Uiso 1 1 calc R
C57 C 0.9685(7) 0.7768(4) 0.6870(3) 0.0280(12) Uani 1 1 d .
H57A H 1.0470 0.7520 0.7126 0.034 Uiso 1 1 calc R
C58 C 0.8734(7) 0.7170(4) 0.6295(3) 0.0243(11) Uani 1 1 d .
H58A H 0.8883 0.6517 0.6159 0.029 Uiso 1 1 calc R
Cl1 Cl 0.91217(19) 0.76372(10) 0.15677(8) 0.0376(4) Uani 1 1 d .
Cl2 Cl 1.1134(2) 0.71531(12) 0.26017(8) 0.0427(4) Uani 1 1 d .
C1A C 0.9331(7) 0.6832(4) 0.1997(3) 0.0236(8) Uani 1 1 d .
H1AA H 0.8305 0.6803 0.2185 0.028 Uiso 1 1 calc R
H1AB H 0.9398 0.6194 0.1699 0.028 Uiso 1 1 calc R
C2A C 0.5148(7) 0.9558(3) 0.4748(2) 0.0236(8) Uani 1 1 d .
H2AA H 0.5464 0.9097 0.4966 0.028 Uiso 1 1 calc R
H2AB H 0.6168 0.9721 0.4592 0.028 Uiso 1 1 calc R
Cl3 Cl 0.3525(6) 0.8933(4) 0.4043(3) 0.1774(19) Uani 1 1 d .

loop_
_atom_site_aniso_label
_atom_site_aniso_U_11
_atom_site_aniso_U_22
_atom_site_aniso_U_33
_atom_site_aniso_U_23
_atom_site_aniso_U_13
_atom_site_aniso_U_12
S1 0.0421(9) 0.0254(8) 0.0378(9) 0.0077(6) 0.0039(7) 0.0080(7)
F1 0.0264(16) 0.0217(15) 0.0205(15) 0.0060(12) 0.0010(13) 0.0016(12)
O1 0.028(2) 0.0189(19) 0.030(2) 0.0085(16) -0.0016(16) -0.0102(16)
N1 0.020(2) 0.015(2) 0.020(2) 0.0041(17) 0.0005(17) -0.0020(17)
C1 0.018(2) 0.015(2) 0.021(3) 0.005(2) 0.000(2) -0.0001(19)
B1 0.020(3) 0.019(3) 0.021(3) 0.005(2) -0.001(2) -0.001(2)
S2 0.0236(7) 0.0187(6) 0.0309(7) 0.0079(6) 0.0044(6) 0.0025(5)
F2 0.0235(16) 0.0165(14) 0.0282(17) 0.0082(12) -0.0004(13) -0.0036(12)
O2 0.0237(19) 0.0219(19) 0.028(2) 0.0115(16) -0.0056(16) -0.0090(15)
N2 0.019(2) 0.016(2) 0.022(2) 0.0051(17) 0.0006(18) -0.0021(17)
C2 0.018(3) 0.018(3) 0.027(3) 0.008(2) 0.003(2) -0.002(2)
O3 0.030(2) 0.0146(18) 0.027(2) 0.0049(15) 0.0053(16) -0.0058(15)
N3 0.021(2) 0.016(2) 0.017(2) 0.0042(17) 0.0023(17) 0.0000(17)
C3 0.024(3) 0.015(2) 0.023(3) 0.006(2) 0.003(2) 0.000(2)
O4 0.032(2) 0.0129(17) 0.0185(18) 0.0030(14) 0.0056(16) 0.0000(15)
C4 0.028(3) 0.013(2) 0.018(3) 0.006(2) -0.001(2) -0.004(2)
C5 0.021(3) 0.016(2) 0.018(3) 0.006(2) 0.005(2) -0.001(2)
C6 0.020(3) 0.020(3) 0.016(2) 0.005(2) 0.002(2) -0.003(2)
C7 0.021(3) 0.014(2) 0.025(3) 0.008(2) 0.002(2) -0.005(2)
C8 0.022(3) 0.018(2) 0.018(3) 0.006(2) 0.001(2) -0.004(2)
C9 0.022(3) 0.018(2) 0.022(3) 0.010(2) 0.006(2) 0.000(2)
C10 0.027(3) 0.017(3) 0.029(3) 0.005(2) 0.002(2) -0.002(2)
C11 0.020(3) 0.027(3) 0.029(3) 0.010(2) 0.001(2) 0.001(2)
C12 0.020(3) 0.023(3) 0.023(3) 0.011(2) -0.002(2) -0.007(2)
C13 0.026(3) 0.017(3) 0.028(3) 0.008(2) -0.001(2) -0.002(2)
C14 0.026(3) 0.019(3) 0.026(3) 0.007(2) 0.005(2) 0.001(2)
C15 0.023(3) 0.021(3) 0.023(3) 0.008(2) 0.001(2) 0.003(2)
N4 0.022(2) 0.020(2) 0.026(2) 0.0102(19) -0.0046(19) -0.0054(18)
C16 0.019(3) 0.024(3) 0.028(3) 0.011(2) -0.007(2) -0.008(2)
C17 0.023(3) 0.032(3) 0.037(3) 0.017(3) -0.002(3) -0.001(2)
C18 0.021(3) 0.045(4) 0.057(4) 0.035(3) -0.002(3) -0.006(3)
C19 0.029(3) 0.033(4) 0.063(5) 0.031(3) -0.011(3) -0.014(3)
C20 0.037(4) 0.024(3) 0.057(4) 0.011(3) -0.011(3) -0.002(3)
C21 0.026(3) 0.020(3) 0.036(3) 0.009(2) -0.005(2) -0.003(2)
C22 0.024(3) 0.024(3) 0.030(3) 0.008(2) -0.001(2) -0.003(2)
C23 0.034(3) 0.037(3) 0.026(3) 0.006(3) 0.001(3) -0.001(3)
C24 0.033(3) 0.045(4) 0.032(3) 0.020(3) -0.003(3) -0.009(3)
C25 0.027(3) 0.030(3) 0.050(4) 0.022(3) -0.005(3) -0.008(3)
C26 0.025(3) 0.020(3) 0.036(3) 0.012(2) 0.001(2) -0.005(2)
C27 0.022(3) 0.023(3) 0.026(3) 0.010(2) -0.002(2) -0.005(2)
C28 0.024(3) 0.015(2) 0.023(3) 0.006(2) 0.003(2) -0.003(2)
C29 0.029(3) 0.023(3) 0.024(3) 0.007(2) 0.003(2) 0.003(2)
C30 0.040(3) 0.018(3) 0.031(3) 0.007(2) 0.007(3) 0.005(2)
C31 0.056(4) 0.021(3) 0.025(3) 0.003(2) 0.006(3) 0.001(3)
C32 0.037(3) 0.021(3) 0.025(3) 0.005(2) -0.001(3) -0.002(2)
C33 0.029(3) 0.015(2) 0.026(3) 0.005(2) 0.004(2) 0.000(2)
C34 0.020(3) 0.019(3) 0.018(3) 0.007(2) 0.002(2) -0.003(2)
C35 0.024(3) 0.020(3) 0.021(3) 0.008(2) 0.004(2) 0.001(2)
C36 0.019(3) 0.017(2) 0.027(3) 0.008(2) 0.005(2) 0.001(2)
C37 0.024(3) 0.018(3) 0.020(3) 0.005(2) 0.007(2) 0.000(2)
C38 0.023(3) 0.020(3) 0.020(3) 0.003(2) -0.001(2) -0.003(2)
C39 0.021(3) 0.020(3) 0.027(3) 0.008(2) 0.006(2) 0.003(2)
C40 0.017(2) 0.019(3) 0.020(3) 0.003(2) -0.001(2) 0.001(2)
N5 0.023(2) 0.013(2) 0.019(2) 0.0038(17) 0.0016(18) -0.0024(17)
C41 0.024(3) 0.018(3) 0.018(3) 0.005(2) 0.004(2) -0.003(2)
C42 0.025(3) 0.021(3) 0.022(3) 0.005(2) 0.001(2) -0.002(2)
C43 0.026(3) 0.025(3) 0.021(3) 0.006(2) 0.003(2) -0.008(2)
C44 0.033(3) 0.020(3) 0.020(3) 0.007(2) 0.000(2) -0.009(2)
C45 0.031(3) 0.015(2) 0.020(3) 0.005(2) -0.005(2) -0.004(2)
C46 0.024(3) 0.019(3) 0.014(2) 0.001(2) 0.001(2) -0.003(2)
C47 0.021(3) 0.017(2) 0.023(3) 0.005(2) 0.002(2) -0.005(2)
C48 0.026(3) 0.019(3) 0.028(3) 0.000(2) 0.006(2) -0.007(2)
C49 0.036(3) 0.026(3) 0.023(3) 0.004(2) 0.003(2) -0.016(2)
C50 0.035(3) 0.023(3) 0.025(3) 0.010(2) -0.005(2) -0.010(2)
C51 0.027(3) 0.019(3) 0.025(3) 0.009(2) -0.002(2) -0.004(2)
C52 0.021(3) 0.015(2) 0.017(2) 0.005(2) -0.003(2) -0.008(2)
C53 0.019(3) 0.019(3) 0.020(3) 0.005(2) 0.002(2) -0.004(2)
C54 0.025(3) 0.023(3) 0.023(3) 0.007(2) 0.005(2) -0.003(2)
C55 0.027(3) 0.020(3) 0.027(3) -0.001(2) 0.004(2) -0.004(2)
C56 0.025(3) 0.031(3) 0.023(3) 0.002(2) 0.002(2) -0.005(2)
C57 0.024(3) 0.033(3) 0.024(3) 0.010(2) -0.002(2) -0.003(2)
C58 0.024(3) 0.020(3) 0.025(3) 0.003(2) 0.002(2) -0.002(2)
Cl1 0.0337(8) 0.0306(8) 0.0525(10) 0.0222(7) 0.0028(7) 0.0028(6)
Cl2 0.0427(9) 0.0471(9) 0.0392(9) 0.0189(7) 0.0009(7) 0.0066(7)
C1A 0.0246(19) 0.0208(18) 0.029(2) 0.0186(16) -0.0027(16) -0.0096(15)
C2A 0.0246(19) 0.0208(18) 0.029(2) 0.0186(16) -0.0027(16) -0.0096(15)
Cl3 0.124(3) 0.219(5) 0.208(5) 0.104(4) 0.023(3) 0.010(3)

loop_
_atom_type_symbol
_atom_type_description
_atom_type_scat_dispersion_real
_atom_type_scat_dispersion_imag
_atom_type_scat_source
C C 0.0033 0.0016 'International Tables Vol C Tables 4.2.6.8 and 6.1.1.4'
H H 0.0000 0.0000 'International Tables Vol C Tables 4.2.6.8 and 6.1.1.4'
B B 0.0013 0.0007 'International Tables Vol C Tables 4.2.6.8 and 6.1.1.4'
N N 0.0061 0.0033 'International Tables Vol C Tables 4.2.6.8 and 6.1.1.4'
O O 0.0106 0.0060 'International Tables Vol C Tables 4.2.6.8 and 6.1.1.4'
F F 0.0171 0.0103 'International Tables Vol C Tables 4.2.6.8 and 6.1.1.4'
S S 0.1246 0.1234 'International Tables Vol C Tables 4.2.6.8 and 6.1.1.4'
Cl Cl 0.1484 0.1585 'International Tables Vol C Tables 4.2.6.8 and 6.1.1.4'

loop_
_geom_angle_atom_site_label_1
_geom_angle_atom_site_label_2
_geom_angle_atom_site_label_3
_geom_angle
_geom_angle_site_symmetry_1
C21 S1 C22 98.8(3) .
C1 N1 C4 107.6(4) .
C1 N1 B1 131.3(4) .
C4 N1 B1 121.1(4) .
N1 C1 C2 108.7(4) .
N1 C1 C9 127.2(4) .
C2 C1 C9 124.1(5) .
F2 B1 F1 110.9(4) .
F2 B1 N3 108.5(4) .
F1 B1 N3 111.1(4) .
F2 B1 N1 110.4(4) .
F1 B1 N1 107.9(4) .
N3 B1 N1 108.0(4) .
C47 S2 C46 98.0(2) .
C15 O2 C12 117.1(4) .
C8 N2 C4 120.7(4) .
C3 C2 C1 108.7(4) .
C3 C2 H2A 125.6 .
C1 C2 H2A 125.6 .
C5 N3 C8 107.1(4) .
C5 N3 B1 131.6(4) .
C8 N3 B1 121.0(4) .
C2 C3 C4 105.4(4) .
C2 C3 C28 127.1(5) .
C4 C3 C28 127.5(5) .
C40 O4 C37 113.6(4) .
N2 C4 N1 124.4(5) .
N2 C4 C3 126.0(4) .
N1 C4 C3 109.5(4) .
N3 C5 C6 108.5(4) .
N3 C5 C34 126.4(4) .
C6 C5 C34 125.0(5) .
C7 C6 C5 109.7(5) .
C7 C6 H6A 125.1 .
C5 C6 H6A 125.1 .
C6 C7 C8 105.6(4) .
C6 C7 C53 128.3(5) .
C8 C7 C53 126.0(4) .
N2 C8 N3 124.7(4) .
N2 C8 C7 125.8(5) .
N3 C8 C7 109.0(4) .
C14 C9 C10 117.2(5) .
C14 C9 C1 125.6(5) .
C10 C9 C1 117.1(4) .
C11 C10 C9 122.0(5) .
C11 C10 H10A 119.0 .
C9 C10 H10A 119.0 .
C12 C11 C10 118.5(5) .
C12 C11 H11A 120.7 .
C10 C11 H11A 120.7 .
C13 C12 C11 121.8(5) .
C13 C12 O2 117.0(5) .
C11 C12 O2 121.1(5) .
C12 C13 C14 119.5(5) .
C12 C13 H13A 120.3 .
C14 C13 H13A 120.3 .
C13 C14 C9 121.0(5) .
C13 C14 H14A 119.5 .
C9 C14 H14A 119.5 .
O1 C15 O2 124.9(5) .
O1 C15 N4 125.9(5) .
O2 C15 N4 109.2(4) .
C15 N4 C27 117.1(4) .
C15 N4 C16 122.5(4) .
C27 N4 C16 115.8(4) .
C21 C16 C17 121.3(5) .
C21 C16 N4 118.3(5) .
C17 C16 N4 120.3(5) .
C18 C17 C16 119.6(6) .
C18 C17 H17A 120.2 .
C16 C17 H17A 120.2 .
C17 C18 C19 119.9(6) .
C17 C18 H18A 120.1 .
C19 C18 H18A 120.1 .
C20 C19 C18 120.6(5) .
C20 C19 H19A 119.7 .
C18 C19 H19A 119.7 .
C19 C20 C21 120.1(6) .
C19 C20 H20A 119.9 .
C21 C20 H20A 119.9 .
C16 C21 C20 118.5(6) .
C16 C21 S1 120.6(4) .
C20 C21 S1 120.9(5) .
C23 C22 C27 119.6(5) .
C23 C22 S1 120.9(4) .
C27 C22 S1 119.5(4) .
C22 C23 C24 120.4(6) .
C22 C23 H23A 119.8 .
C24 C23 H23A 119.8 .
C25 C24 C23 119.8(6) .
C25 C24 H24A 120.1 .
C23 C24 H24A 120.1 .
C24 C25 C26 120.9(6) .
C24 C25 H25A 119.6 .
C26 C25 H25A 119.6 .
C25 C26 C27 119.0(5) .
C25 C26 H26A 120.5 .
C27 C26 H26A 120.5 .
C26 C27 C22 120.1(5) .
C26 C27 N4 121.5(5) .
C22 C27 N4 118.4(5) .
C33 C28 C29 118.2(5) .
C33 C28 C3 121.7(5) .
C29 C28 C3 120.1(5) .
C30 C29 C28 120.2(5) .
C30 C29 H29A 119.9 .
C28 C29 H29A 119.9 .
C31 C30 C29 120.6(5) .
C31 C30 H30A 119.7 .
C29 C30 H30A 119.7 .
C32 C31 C30 119.4(5) .
C32 C31 H31A 120.3 .
C30 C31 H31A 120.3 .
C33 C32 C31 120.5(5) .
C33 C32 H32A 119.8 .
C31 C32 H32A 119.8 .
C32 C33 C28 121.1(5) .
C32 C33 H33A 119.5 .
C28 C33 H33A 119.5 .
C39 C34 C35 117.2(5) .
C39 C34 C5 124.7(5) .
C35 C34 C5 118.0(4) .
C36 C35 C34 121.8(5) .
C36 C35 H35A 119.1 .
C34 C35 H35A 119.1 .
C35 C36 C37 118.9(5) .
C35 C36 H36A 120.6 .
C37 C36 H36A 120.6 .
C38 C37 C36 121.5(5) .
C38 C37 O4 119.2(4) .
C36 C37 O4 119.3(4) .
C37 C38 C39 119.3(5) .
C37 C38 H38A 120.4 .
C39 C38 H38A 120.4 .
C38 C39 C34 121.3(5) .
C38 C39 H39A 119.3 .
C34 C39 H39A 119.3 .
O3 C40 O4 123.9(4) .
O3 C40 N5 124.8(5) .
O4 C40 N5 111.3(4) .
C40 N5 C52 118.4(4) .
C40 N5 C41 125.2(4) .
C52 N5 C41 116.4(4) .
C42 C41 C46 120.1(5) .
C42 C41 N5 122.1(5) .
C46 C41 N5 117.8(4) .
C43 C42 C41 119.3(5) .
C43 C42 H42A 120.3 .
C41 C42 H42A 120.3 .
C42 C43 C44 120.8(5) .
C42 C43 H43A 119.6 .
C44 C43 H43A 119.6 .
C45 C44 C43 119.8(5) .
C45 C44 H44A 120.1 .
C43 C44 H44A 120.1 .
C44 C45 C46 119.7(5) .
C44 C45 H45A 120.1 .
C46 C45 H45A 120.1 .
C41 C46 C45 120.2(5) .
C41 C46 S2 119.6(4) .
C45 C46 S2 120.2(4) .
C52 C47 C48 119.9(5) .
C52 C47 S2 120.1(4) .
C48 C47 S2 120.1(4) .
C49 C48 C47 119.2(5) .
C49 C48 H48A 120.4 .
C47 C48 H48A 120.4 .
C50 C49 C48 120.5(5) .
C50 C49 H49A 119.8 .
C48 C49 H49A 119.8 .
C51 C50 C49 119.7(5) .
C51 C50 H50A 120.2 .
C49 C50 H50A 120.2 .
C50 C51 C52 120.4(5) .
C50 C51 H51A 119.8 .
C52 C51 H51A 119.8 .
C47 C52 C51 120.3(5) .
C47 C52 N5 117.9(4) .
C51 C52 N5 121.8(5) .
C58 C53 C54 118.6(5) .
C58 C53 C7 119.8(4) .
C54 C53 C7 121.6(5) .
C55 C54 C53 120.3(5) .
C55 C54 H54A 119.8 .
C53 C54 H54A 119.8 .
C54 C55 C56 121.0(5) .
C54 C55 H55A 119.5 .
C56 C55 H55A 119.5 .
C55 C56 C57 119.1(5) .
C55 C56 H56A 120.4 .
C57 C56 H56A 120.4 .
C58 C57 C56 120.3(5) .
C58 C57 H57A 119.9 .
C56 C57 H57A 119.9 .
C57 C58 C53 120.7(5) .
C57 C58 H58A 119.6 .
C53 C58 H58A 119.6 .
Cl2 C1A Cl1 112.1(3) .
Cl2 C1A H1AA 109.2 .
Cl1 C1A H1AA 109.2 .
Cl2 C1A H1AB 109.2 .
Cl1 C1A H1AB 109.2 .
H1AA C1A H1AB 107.9 .
C2A C2A Cl3 122.6(5) 2_676
C2A C2A H2AA 106.7 2_676
Cl3 C2A H2AA 106.7 .
C2A C2A H2AB 106.7 2_676
Cl3 C2A H2AB 106.7 .
H2AA C2A H2AB 106.6 .

loop_
_geom_bond_atom_site_label_1
_geom_bond_atom_site_label_2
_geom_bond_distance
_geom_bond_site_symmetry_2
S1 C21 1.753(6) .
S1 C22 1.763(6) .
F1 B1 1.390(7) .
O1 C15 1.196(6) .
N1 C1 1.368(6) .
N1 C4 1.391(6) .
N1 B1 1.567(7) .
C1 C2 1.411(7) .
C1 C9 1.457(7) .
B1 F2 1.388(6) .
B1 N3 1.556(7) .
S2 C47 1.769(5) .
S2 C46 1.770(5) .
O2 C15 1.364(6) .
O2 C12 1.398(6) .
N2 C8 1.309(6) .
N2 C4 1.322(6) .
C2 C3 1.395(7) .
C2 H2A 0.9500 .
O3 C40 1.202(6) .
N3 C5 1.373(6) .
N3 C8 1.402(6) .
C3 C4 1.421(7) .
C3 C28 1.471(7) .
O4 C40 1.358(6) .
O4 C37 1.415(6) .
C5 C6 1.415(7) .
C5 C34 1.460(7) .
C6 C7 1.367(7) .
C6 H6A 0.9500 .
C7 C8 1.439(7) .
C7 C53 1.468(7) .
C9 C14 1.406(7) .
C9 C10 1.407(7) .
C10 C11 1.386(7) .
C10 H10A 0.9500 .
C11 C12 1.378(7) .
C11 H11A 0.9500 .
C12 C13 1.375(7) .
C13 C14 1.389(7) .
C13 H13A 0.9500 .
C14 H14A 0.9500 .
C15 N4 1.375(6) .
N4 C27 1.435(7) .
N4 C16 1.439(6) .
C16 C21 1.381(8) .
C16 C17 1.391(8) .
C17 C18 1.381(8) .
C17 H17A 0.9500 .
C18 C19 1.387(9) .
C18 H18A 0.9500 .
C19 C20 1.378(10) .
C19 H19A 0.9500 .
C20 C21 1.407(8) .
C20 H20A 0.9500 .
C22 C23 1.383(8) .
C22 C27 1.400(8) .
C23 C24 1.386(8) .
C23 H23A 0.9500 .
C24 C25 1.381(9) .
C24 H24A 0.9500 .
C25 C26 1.391(8) .
C25 H25A 0.9500 .
C26 C27 1.393(7) .
C26 H26A 0.9500 .
C28 C33 1.398(7) .
C28 C29 1.401(7) .
C29 C30 1.390(7) .
C29 H29A 0.9500 .
C30 C31 1.387(8) .
C30 H30A 0.9500 .
C31 C32 1.380(8) .
C31 H31A 0.9500 .
C32 C33 1.380(7) .
C32 H32A 0.9500 .
C33 H33A 0.9500 .
C34 C39 1.396(7) .
C34 C35 1.408(7) .
C35 C36 1.370(7) .
C35 H35A 0.9500 .
C36 C37 1.378(7) .
C36 H36A 0.9500 .
C37 C38 1.373(7) .
C38 C39 1.381(7) .
C38 H38A 0.9500 .
C39 H39A 0.9500 .
C40 N5 1.378(6) .
N5 C52 1.433(6) .
N5 C41 1.439(6) .
C41 C42 1.390(7) .
C41 C46 1.391(7) .
C42 C43 1.385(7) .
C42 H42A 0.9500 .
C43 C44 1.387(8) .
C43 H43A 0.9500 .
C44 C45 1.388(8) .
C44 H44A 0.9500 .
C45 C46 1.390(7) .
C45 H45A 0.9500 .
C47 C52 1.381(7) .
C47 C48 1.398(7) .
C48 C49 1.390(8) .
C48 H48A 0.9500 .
C49 C50 1.389(8) .
C49 H49A 0.9500 .
C50 C51 1.376(8) .
C50 H50A 0.9500 .
C51 C52 1.384(7) .
C51 H51A 0.9500 .
C53 C58 1.392(7) .
C53 C54 1.402(7) .
C54 C55 1.379(7) .
C54 H54A 0.9500 .
C55 C56 1.385(8) .
C55 H55A 0.9500 .
C56 C57 1.391(8) .
C56 H56A 0.9500 .
C57 C58 1.386(7) .
C57 H57A 0.9500 .
C58 H58A 0.9500 .
Cl1 C1A 1.769(5) .
Cl2 C1A 1.738(5) .
C1A H1AA 0.9900 .
C1A H1AB 0.9900 .
C2A C2A 1.506(11) 2_676
C2A Cl3 1.824(7) .
C2A H2AA 0.9900 .
C2A H2AB 0.9900 .
